data_7127682
loop_
_publ_author_name
'Wilson, Jessica R.'
'Zeller, Matthias'
'Szymczak, Nathaniel K.'

_publ_section_title
;
 Hydrogen-bonded nickel(I) complexes.
;
_journal_issue 6
_journal_name_full 'Chemical communications (Cambridge, England)'
_journal_page_first 753
_journal_page_last 756
_journal_paper_doi 10.1039/d0cc07216h
_journal_volume 57
_journal_year 2021
_chemical_formula_moiety 'C18 H18 Cl2 N4 Ni, C2 H3 N'
_chemical_formula_sum 'C20 H21 Cl2 N5 Ni'
_chemical_formula_weight 461.03
_space_group_crystal_system monoclinic
_space_group_IT_number 4
_space_group_name_Hall 'P 2yb'
_space_group_name_H-M_alt 'P 1 21 1'
_atom_sites_solution_hydrogens geom
_atom_sites_solution_primary direct
_atom_sites_solution_secondary difmap
_audit_creation_method SHELXL-2018/3
_audit_update_record
;
2020-10-29 deposited with the CCDC.	2020-12-04 downloaded from the CCDC.
;
_cell_angle_alpha 90
_cell_angle_beta 90.9491(16)
_cell_angle_gamma 90
_cell_formula_units_Z 8
_cell_length_a 8.7389(5)
_cell_length_b 15.7231(8)
_cell_length_c 30.6187(14)
_cell_measurement_reflns_used 9910
_cell_measurement_temperature 150(2)
_cell_measurement_theta_max 33.1384
_cell_measurement_theta_min 2.4347
_cell_volume 4206.5(4)
_computing_cell_refinement 'SAINT V8.38A (Bruker, 2018)'
_computing_data_collection 'Apex3 v2018.7-2 (Bruker, 2018)'
_computing_data_reduction 'SAINT V8.38A (Bruker, 2018)'
_computing_structure_refinement
;  
SHELXL-2018/3 (Sheldrick, 2015, 2018), 
SHELXLE Rev1030 (H\"ubschle et al., 2011)
;
_computing_structure_solution 'SHELXS-97 (Sheldrick, 2008)'
_diffrn_ambient_temperature 150(2)
_diffrn_detector_area_resol_mean 10.4167
_diffrn_measured_fraction_theta_full 0.993
_diffrn_measured_fraction_theta_max 0.974
_diffrn_measurement_device_type 'Bruker AXS D8 Quest CMOS diffractometer'
_diffrn_measurement_method 'omega and phi scans'
_diffrn_radiation_monochromator 'Triumph curved graphite crystal'
_diffrn_radiation_type MoK\a
_diffrn_radiation_wavelength 0.71073
_diffrn_reflns_av_R_equivalents 0.0184
_diffrn_reflns_av_unetI/netI 0.0365
_diffrn_reflns_Laue_measured_fraction_full 0.993
_diffrn_reflns_Laue_measured_fraction_max 0.974
_diffrn_reflns_limit_h_max 7
_diffrn_reflns_limit_h_min -13
_diffrn_reflns_limit_k_max 24
_diffrn_reflns_limit_k_min -24
_diffrn_reflns_limit_l_max 46
_diffrn_reflns_limit_l_min -46
_diffrn_reflns_number 43700
_diffrn_reflns_point_group_measured_fraction_full 0.975
_diffrn_reflns_point_group_measured_fraction_max 0.935
_diffrn_reflns_theta_full 25.242
_diffrn_reflns_theta_max 33.184
_diffrn_reflns_theta_min 2.379
_diffrn_source 'fine focus sealed tube X-ray source'
_diffrn_source_current '30 mA'
_diffrn_source_voltage '50 kV'
_exptl_absorpt_coefficient_mu 1.192
_exptl_absorpt_correction_T_max 0.7465
_exptl_absorpt_correction_T_min 0.6061
_exptl_absorpt_correction_type multi-scan
_exptl_absorpt_process_details
;
 SADABS 2016/2: Krause, L., Herbst-Irmer, R., Sheldrick G.M. & Stalke D.,
 J. Appl. Cryst. 48 (2015) 3-10
;
_exptl_crystal_colour blue
_exptl_crystal_density_diffrn 1.456
_exptl_crystal_description plate
_exptl_crystal_F_000 1904
_exptl_crystal_recrystallization_method 'Re-crystallisation from solvent: CH2Cl2, Et2O'
_exptl_crystal_size_max 0.520
_exptl_crystal_size_mid 0.380
_exptl_crystal_size_min 0.210
_refine_diff_density_max 0.359
_refine_diff_density_min -0.628
_refine_diff_density_rms 0.058
_refine_ls_abs_structure_details
;
 Flack x determined using 11971 quotients [(I+)-(I-)]/[(I+)+(I-)]
 (Parsons, Flack and Wagner, Acta Cryst. B69 (2013) 249-259).
;
_refine_ls_abs_structure_Flack -0.014(2)
_refine_ls_extinction_method none
_refine_ls_goodness_of_fit_ref 1.050
_refine_ls_hydrogen_treatment constr
_refine_ls_matrix_type full
_refine_ls_number_parameters 1013
_refine_ls_number_reflns 30115
_refine_ls_number_restraints 1
_refine_ls_restrained_S_all 1.050
_refine_ls_R_factor_all 0.0336
_refine_ls_R_factor_gt 0.0278
_refine_ls_shift/su_max 0.002
_refine_ls_shift/su_mean 0.000
_refine_ls_structure_factor_coef Fsqd
_refine_ls_weighting_details 'w=1/[\s^2^(Fo^2^)+(0.0228P)^2^+0.8228P] where P=(Fo^2^+2Fc^2^)/3'
_refine_ls_weighting_scheme calc
_refine_ls_wR_factor_gt 0.0600
_refine_ls_wR_factor_ref 0.0628
_reflns_Friedel_coverage 0.862
_reflns_Friedel_fraction_full 0.955
_reflns_Friedel_fraction_max 0.894
_reflns_number_gt 27587
_reflns_number_total 30115
_reflns_threshold_expression 'I > 2\s(I)'
_cod_data_source_file d0cc07216h2.cif
_cod_data_source_block JRW3203_0m
_cod_depositor_comments 'Adding full bibliography for 7127678--7127684.cif.'
_cod_original_sg_symbol_H-M 'P 21'
_cod_database_code 7127682
_shelx_shelxl_version_number 2018/3
_shelx_space_group_comment
;
The symmetry employed for this shelxl refinement is uniquely defined
by the following loop, which should always be used as a source of
symmetry information in preference to the above space-group names.
They are only intended as comments.
;
_shelx_estimated_absorpt_t_min 0.576
_shelx_estimated_absorpt_t_max 0.788

loop_
_space_group_symop_operation_xyz
'x, y, z'
'-x, y+1/2, -z'

loop_
_atom_site_label
_atom_site_type_symbol
_atom_site_fract_x
_atom_site_fract_y
_atom_site_fract_z
_atom_site_U_iso_or_equiv
_atom_site_adp_type
_atom_site_occupancy
_atom_site_site_symmetry_order
_atom_site_calc_flag
_atom_site_refinement_flags_posn
_atom_site_refinement_flags_adp
_atom_site_refinement_flags_occupancy
_atom_site_disorder_assembly
_atom_site_disorder_group
N1 N 0.5633(5) 0.2492(2) 0.41237(12) 0.0733(11) Uani 1 1 d . . . . .
C1 C 0.5035(4) 0.3020(2) 0.39318(11) 0.0446(7) Uani 1 1 d . . . . .
C2 C 0.4247(5) 0.3682(2) 0.36887(12) 0.0542(9) Uani 1 1 d . . . . .
H2A H 0.349816 0.342447 0.348716 0.081 Uiso 1 1 calc R U . . .
H2B H 0.499093 0.401164 0.352241 0.081 Uiso 1 1 calc R U . . .
H2C H 0.371961 0.405928 0.389184 0.081 Uiso 1 1 calc R U . . .
N2 N 0.1931(4) 0.2847(2) 0.26735(11) 0.0590(8) Uani 1 1 d . . . . .
C3 C 0.1866(3) 0.34186(19) 0.24504(11) 0.0364(6) Uani 1 1 d . . . . .
C4 C 0.1754(4) 0.4141(2) 0.21664(15) 0.0634(12) Uani 1 1 d . . . . .
H4E H 0.075501 0.441400 0.220133 0.076 Uiso 1 1 calc R U . . .
H4F H 0.186091 0.395558 0.186281 0.076 Uiso 1 1 calc R U . . .
H4G H 0.256762 0.454704 0.224067 0.076 Uiso 1 1 calc R U . . .
N3 N 0.0160(4) 0.7568(2) 0.09186(12) 0.0740(11) Uani 1 1 d . . . . .
C5 C 0.0288(4) 0.8272(2) 0.09983(10) 0.0394(6) Uani 1 1 d . . . . .
C6 C 0.0515(5) 0.91564(19) 0.11152(11) 0.0524(9) Uani 1 1 d . . . . .
H6E H -0.043728 0.947218 0.106239 0.079 Uiso 1 1 calc R U . . .
H6F H 0.132868 0.939877 0.093737 0.079 Uiso 1 1 calc R U . . .
H6G H 0.080619 0.919668 0.142498 0.079 Uiso 1 1 calc R U . . .
N4 N 0.2720(5) 0.7988(3) 0.29767(15) 0.0928(15) Uani 1 1 d . . . . .
C7 C 0.3178(4) 0.8440(2) 0.27263(12) 0.0440(7) Uani 1 1 d . . . . .
C8 C 0.3758(4) 0.9015(2) 0.24047(10) 0.0392(6) Uani 1 1 d . . . . .
H8A H 0.421360 0.868913 0.216692 0.047 Uiso 1 1 calc R U . . .
H8B H 0.453731 0.938256 0.253972 0.047 Uiso 1 1 calc R U . . .
H8C H 0.291823 0.936475 0.228791 0.047 Uiso 1 1 calc R U . . .
Ni1A Ni 0.63073(3) 0.48931(2) 0.00005(2) 0.01385(5) Uani 1 1 d . . . . .
Cl1A Cl 0.58966(7) 0.38540(3) -0.05441(2) 0.02188(10) Uani 1 1 d . . . . .
Cl2A Cl 0.75650(6) 0.58990(3) -0.04931(2) 0.02010(9) Uani 1 1 d . . . . .
N1A N 0.64725(19) 0.57639(11) 0.05254(5) 0.0153(3) Uani 1 1 d . . . . .
N2A N 0.8476(2) 0.45578(11) 0.02382(6) 0.0171(3) Uani 1 1 d . . . . .
N3A N 0.5436(2) 0.41100(11) 0.05026(6) 0.0164(3) Uani 1 1 d . . . . .
N4A N 0.4246(2) 0.55299(10) -0.00788(6) 0.0162(3) Uani 1 1 d . . . . .
C1A C 0.8126(2) 0.59047(13) 0.06113(7) 0.0207(4) Uani 1 1 d . . . . .
H1A H 0.828167 0.609935 0.091628 0.025 Uiso 1 1 calc R U . . .
H1B H 0.850198 0.635655 0.041503 0.025 Uiso 1 1 calc R U . . .
C2A C 0.9034(2) 0.51012(13) 0.05395(7) 0.0180(4) Uani 1 1 d . . . . .
C3A C 1.0421(3) 0.49532(16) 0.07565(8) 0.0249(4) Uani 1 1 d . . . . .
H3A H 1.077884 0.533439 0.097618 0.030 Uiso 1 1 calc R U . . .
C4A C 1.1272(3) 0.42446(17) 0.06483(8) 0.0283(5) Uani 1 1 d . . . . .
H4A H 1.223090 0.413831 0.078862 0.034 Uiso 1 1 calc R U . . .
C5A C 1.0706(3) 0.36908(15) 0.03317(8) 0.0259(5) Uani 1 1 d . . . . .
H5A H 1.127056 0.320109 0.025042 0.031 Uiso 1 1 calc R U . . .
C6A C 0.9300(2) 0.38669(14) 0.01369(7) 0.0206(4) Uani 1 1 d . . . . .
H6A H 0.890346 0.348415 -0.007675 0.025 Uiso 1 1 calc R U . . .
C7A C 0.5697(3) 0.54188(12) 0.09148(7) 0.0181(4) Uani 1 1 d . . . . .
H7AA H 0.468574 0.569585 0.094081 0.022 Uiso 1 1 calc R U . . .
H7AB H 0.631083 0.556467 0.117904 0.022 Uiso 1 1 calc R U . . .
C8A C 0.5475(2) 0.44694(13) 0.08989(6) 0.0164(3) Uani 1 1 d . . . . .
C9A C 0.5237(3) 0.40110(14) 0.12778(7) 0.0237(4) Uani 1 1 d . . . . .
H9A H 0.530288 0.427982 0.155537 0.028 Uiso 1 1 calc R U . . .
C10A C 0.4899(3) 0.31530(16) 0.12441(9) 0.0301(5) Uani 1 1 d . . . . .
H10A H 0.473139 0.282444 0.149928 0.036 Uiso 1 1 calc R U . . .
C11A C 0.4808(3) 0.27766(14) 0.08344(8) 0.0288(5) Uani 1 1 d . . . . .
H11A H 0.454842 0.219286 0.080268 0.035 Uiso 1 1 calc R U . . .
C12A C 0.5107(3) 0.32770(13) 0.04730(8) 0.0219(4) Uani 1 1 d . . . . .
H12A H 0.507824 0.301989 0.019218 0.026 Uiso 1 1 calc R U . . .
C13A C 0.5665(2) 0.65365(12) 0.03660(7) 0.0179(4) Uani 1 1 d . . . . .
H13A H 0.631372 0.684732 0.015738 0.022 Uiso 1 1 calc R U . . .
H13B H 0.544603 0.691908 0.061405 0.022 Uiso 1 1 calc R U . . .
C14A C 0.4187(2) 0.62665(12) 0.01434(7) 0.0165(4) Uani 1 1 d . . . . .
C15A C 0.2855(3) 0.67526(13) 0.01577(7) 0.0216(4) Uani 1 1 d . . . . .
H15A H 0.282759 0.726473 0.032197 0.026 Uiso 1 1 calc R U . . .
C16A C 0.1570(3) 0.64740(15) -0.00727(8) 0.0254(5) Uani 1 1 d . . . . .
H16A H 0.065468 0.679954 -0.007218 0.030 Uiso 1 1 calc R U . . .
C17A C 0.1633(2) 0.57197(15) -0.03029(8) 0.0239(4) Uani 1 1 d . . . . .
H17A H 0.076236 0.551791 -0.046140 0.029 Uiso 1 1 calc R U . . .
C18A C 0.2995(2) 0.52609(14) -0.02983(7) 0.0202(4) Uani 1 1 d . . . . .
H18A H 0.304033 0.474080 -0.045546 0.024 Uiso 1 1 calc R U . . .
Ni1B Ni 0.82560(3) 0.06582(2) 0.25286(2) 0.01601(5) Uani 1 1 d . . . . .
Cl1B Cl 0.95179(7) -0.05411(3) 0.22393(2) 0.02629(11) Uani 1 1 d . . . . .
Cl2B Cl 0.68552(7) -0.01561(4) 0.30851(2) 0.02772(11) Uani 1 1 d . . . . .
N1B N 0.7264(2) 0.18064(11) 0.27547(6) 0.0193(3) Uani 1 1 d . . . . .
N2B N 0.9856(2) 0.09937(12) 0.29978(6) 0.0215(4) Uani 1 1 d . . . . .
N3B N 0.9081(2) 0.15168(11) 0.20428(6) 0.0173(3) Uani 1 1 d . . . . .
N4B N 0.6317(2) 0.06700(12) 0.21345(6) 0.0200(3) Uani 1 1 d . . . . .
C1B C 0.7724(3) 0.18663(15) 0.32204(7) 0.0258(5) Uani 1 1 d . . . . .
H1C H 0.707030 0.148941 0.339703 0.031 Uiso 1 1 calc R U . . .
H1D H 0.758979 0.245727 0.332460 0.031 Uiso 1 1 calc R U . . .
C2B C 0.9381(3) 0.16048(14) 0.32731(7) 0.0234(4) Uani 1 1 d . . . . .
C3B C 1.0342(3) 0.19463(17) 0.35929(8) 0.0326(6) Uani 1 1 d . . . . .
H3B H 0.999777 0.239201 0.377631 0.039 Uiso 1 1 calc R U . . .
C4B C 1.1804(3) 0.16273(19) 0.36397(8) 0.0385(7) Uani 1 1 d . . . . .
H4B H 1.247531 0.184811 0.385887 0.046 Uiso 1 1 calc R U . . .
C5B C 1.2290(3) 0.0986(2) 0.33670(9) 0.0368(7) Uani 1 1 d . . . . .
H5B H 1.328763 0.075091 0.339822 0.044 Uiso 1 1 calc R U . . .
C6B C 1.1278(3) 0.06920(18) 0.30452(8) 0.0280(5) Uani 1 1 d . . . . .
H6B H 1.161109 0.026023 0.285167 0.034 Uiso 1 1 calc R U . . .
C7B C 0.7893(3) 0.25458(13) 0.25162(7) 0.0226(4) Uani 1 1 d . . . . .
H7C H 0.872105 0.280732 0.269520 0.027 Uiso 1 1 calc R U . . .
H7D H 0.707596 0.297599 0.247495 0.027 Uiso 1 1 calc R U . . .
C8B C 0.8513(2) 0.23078(13) 0.20780(7) 0.0186(4) Uani 1 1 d . . . . .
C9B C 0.8560(3) 0.28962(15) 0.17417(8) 0.0266(5) Uani 1 1 d . . . . .
H9B H 0.813529 0.344800 0.177586 0.032 Uiso 1 1 calc R U . . .
C10B C 0.9239(3) 0.26613(18) 0.13549(9) 0.0341(6) Uani 1 1 d . . . . .
H10B H 0.928613 0.305022 0.111800 0.041 Uiso 1 1 calc R U . . .
C11B C 0.9851(3) 0.18518(18) 0.13173(8) 0.0315(5) Uani 1 1 d . . . . .
H11B H 1.033383 0.167903 0.105612 0.038 Uiso 1 1 calc R U . . .
C12B C 0.9744(3) 0.12998(15) 0.16677(7) 0.0232(4) Uani 1 1 d . . . . .
H12B H 1.015769 0.074394 0.164095 0.028 Uiso 1 1 calc R U . . .
C13B C 0.5594(3) 0.17059(16) 0.26797(8) 0.0266(5) Uani 1 1 d . . . . .
H13C H 0.510194 0.227313 0.267197 0.032 Uiso 1 1 calc R U . . .
H13D H 0.515184 0.137988 0.292382 0.032 Uiso 1 1 calc R U . . .
C14B C 0.5267(3) 0.12466(14) 0.22534(7) 0.0221(4) Uani 1 1 d . . . . .
C15B C 0.3951(3) 0.13889(17) 0.20027(9) 0.0298(5) Uani 1 1 d . . . . .
H15B H 0.320235 0.178467 0.209584 0.036 Uiso 1 1 calc R U . . .
C16B C 0.3745(3) 0.09431(19) 0.16132(9) 0.0344(6) Uani 1 1 d . . . . .
H16B H 0.286269 0.103907 0.143450 0.041 Uiso 1 1 calc R U . . .
C17B C 0.4836(3) 0.03605(18) 0.14896(8) 0.0311(5) Uani 1 1 d . . . . .
H17B H 0.472238 0.005120 0.122449 0.037 Uiso 1 1 calc R U . . .
C18B C 0.6104(3) 0.02364(16) 0.17616(7) 0.0247(4) Uani 1 1 d . . . . .
H18B H 0.684930 -0.017141 0.168016 0.030 Uiso 1 1 calc R U . . .
Ni1C Ni 0.70507(3) 0.57763(2) 0.24106(2) 0.01628(5) Uani 1 1 d . . . . .
Cl1C Cl 0.55509(7) 0.45330(3) 0.24951(2) 0.02445(10) Uani 1 1 d . . . . .
Cl2C Cl 0.84159(7) 0.52167(4) 0.17778(2) 0.02392(10) Uani 1 1 d . . . . .
N1C N 0.8272(2) 0.69409(11) 0.23624(6) 0.0195(3) Uani 1 1 d . . . . .
N2C N 0.8899(2) 0.54604(12) 0.28053(6) 0.0215(4) Uani 1 1 d . . . . .
N3C N 0.6218(2) 0.63790(11) 0.29690(6) 0.0189(3) Uani 1 1 d . . . . .
N4C N 0.5603(2) 0.64666(11) 0.19994(6) 0.0184(3) Uani 1 1 d . . . . .
C1C C 0.9894(3) 0.67043(16) 0.24397(8) 0.0261(5) Uani 1 1 d . . . . .
H1E H 1.048311 0.721494 0.252953 0.031 Uiso 1 1 calc R U . . .
H1F H 1.033143 0.648739 0.216506 0.031 Uiso 1 1 calc R U . . .
C2C C 1.0043(3) 0.60319(15) 0.27901(7) 0.0222(4) Uani 1 1 d . . . . .
C3C C 1.1301(3) 0.59806(16) 0.30703(8) 0.0289(5) Uani 1 1 d . . . . .
H3C H 1.211199 0.638079 0.305142 0.035 Uiso 1 1 calc R U . . .
C4C C 1.1357(3) 0.53348(18) 0.33789(9) 0.0337(6) Uani 1 1 d . . . . .
H4C H 1.220168 0.529587 0.357725 0.040 Uiso 1 1 calc R U . . .
C5C C 1.0184(3) 0.47492(17) 0.33973(8) 0.0324(5) Uani 1 1 d . . . . .
H5C H 1.020460 0.430290 0.360641 0.039 Uiso 1 1 calc R U . . .
C6C C 0.8973(3) 0.48313(16) 0.31013(8) 0.0265(5) Uani 1 1 d . . . . .
H6C H 0.816601 0.442690 0.310837 0.032 Uiso 1 1 calc R U . . .
C7C C 0.7710(3) 0.75593(14) 0.26899(7) 0.0254(5) Uani 1 1 d . . . . .
H7E H 0.707223 0.799176 0.253813 0.031 Uiso 1 1 calc R U . . .
H7F H 0.859917 0.785558 0.282432 0.031 Uiso 1 1 calc R U . . .
C8C C 0.6788(3) 0.71600(13) 0.30452(7) 0.0191(4) Uani 1 1 d . . . . .
C9C C 0.6511(3) 0.76005(16) 0.34280(8) 0.0281(5) Uani 1 1 d . . . . .
H9C H 0.690066 0.815904 0.347019 0.034 Uiso 1 1 calc R U . . .
C10C C 0.5661(3) 0.7213(2) 0.37458(9) 0.0370(6) Uani 1 1 d . . . . .
H10C H 0.547788 0.749695 0.401378 0.044 Uiso 1 1 calc R U . . .
C11C C 0.5073(3) 0.64061(18) 0.36725(8) 0.0323(5) Uani 1 1 d . . . . .
H11C H 0.448039 0.612896 0.388753 0.039 Uiso 1 1 calc R U . . .
C12C C 0.5371(3) 0.60127(15) 0.32767(8) 0.0236(4) Uani 1 1 d . . . . .
H12C H 0.495816 0.546309 0.322244 0.028 Uiso 1 1 calc R U . . .
C13C C 0.7957(3) 0.72611(14) 0.19153(7) 0.0216(4) Uani 1 1 d . . . . .
H13E H 0.859842 0.695261 0.170394 0.026 Uiso 1 1 calc R U . . .
H13F H 0.821140 0.787368 0.189888 0.026 Uiso 1 1 calc R U . . .
C14C C 0.6282(3) 0.71290(13) 0.18021(7) 0.0201(4) Uani 1 1 d . . . . .
C15C C 0.5488(3) 0.76393(14) 0.15052(7) 0.0249(5) Uani 1 1 d . . . . .
H15C H 0.598221 0.810325 0.136760 0.030 Uiso 1 1 calc R U . . .
C16C C 0.3957(3) 0.74607(16) 0.14124(8) 0.0287(5) Uani 1 1 d . . . . .
H16C H 0.339899 0.779762 0.120734 0.034 Uiso 1 1 calc R U . . .
C17C C 0.3256(3) 0.67922(16) 0.16200(8) 0.0268(5) Uani 1 1 d . . . . .
H17C H 0.220749 0.666657 0.156488 0.032 Uiso 1 1 calc R U . . .
C18C C 0.4119(3) 0.63064(15) 0.19117(7) 0.0223(4) Uani 1 1 d . . . . .
H18C H 0.364147 0.584301 0.205474 0.027 Uiso 1 1 calc R U . . .
Ni1D Ni 0.14445(3) 0.44095(2) 0.49734(2) 0.01469(5) Uani 1 1 d . . . . .
Cl1D Cl 0.11659(7) 0.33581(3) 0.44269(2) 0.02402(10) Uani 1 1 d . . . . .
Cl2D Cl 0.26846(6) 0.54282(3) 0.44885(2) 0.02141(10) Uani 1 1 d . . . . .
N1D N 0.1561(2) 0.52873(11) 0.55040(6) 0.0171(3) Uani 1 1 d . . . . .
N2D N -0.0633(2) 0.50144(11) 0.48844(6) 0.0178(3) Uani 1 1 d . . . . .
N3D N 0.3602(2) 0.41062(11) 0.52106(6) 0.0175(3) Uani 1 1 d . . . . .
N4D N 0.0539(2) 0.36334(11) 0.54699(6) 0.0174(3) Uani 1 1 d . . . . .
C1D C 0.0708(2) 0.60417(12) 0.53386(7) 0.0191(4) Uani 1 1 d . . . . .
H1G H 0.134981 0.636422 0.513296 0.023 Uiso 1 1 calc R U . . .
H1H H 0.045242 0.642091 0.558501 0.023 Uiso 1 1 calc R U . . .
C2D C -0.0744(2) 0.57498(13) 0.51087(7) 0.0185(4) Uani 1 1 d . . . . .
C3D C -0.2096(3) 0.62198(14) 0.51078(8) 0.0245(4) Uani 1 1 d . . . . .
H3D H -0.216348 0.673054 0.527214 0.029 Uiso 1 1 calc R U . . .
C4D C -0.3338(3) 0.59314(16) 0.48640(9) 0.0288(5) Uani 1 1 d . . . . .
H4D H -0.426427 0.624781 0.485507 0.035 Uiso 1 1 calc R U . . .
C5D C -0.3220(3) 0.51789(17) 0.46335(9) 0.0287(5) Uani 1 1 d . . . . .
H5D H -0.406230 0.496949 0.446533 0.034 Uiso 1 1 calc R U . . .
C6D C -0.1852(3) 0.47366(15) 0.46526(7) 0.0229(4) Uani 1 1 d . . . . .
H6D H -0.177197 0.421735 0.449606 0.027 Uiso 1 1 calc R U . . .
C7D C 0.0812(3) 0.49341(13) 0.58964(7) 0.0206(4) Uani 1 1 d . . . . .
H7G H -0.016450 0.523910 0.594106 0.025 Uiso 1 1 calc R U . . .
H7H H 0.147774 0.504054 0.615533 0.025 Uiso 1 1 calc R U . . .
C8D C 0.0489(2) 0.39939(13) 0.58652(7) 0.0168(4) Uani 1 1 d . . . . .
C9D C 0.0061(3) 0.35495(15) 0.62358(7) 0.0242(4) Uani 1 1 d . . . . .
H9D H 0.004038 0.382037 0.651296 0.029 Uiso 1 1 calc R U . . .
C10D C -0.0336(3) 0.26978(16) 0.61900(9) 0.0324(5) Uani 1 1 d . . . . .
H10D H -0.063021 0.237644 0.643753 0.039 Uiso 1 1 calc R U . . .
C11D C -0.0300(3) 0.23207(15) 0.57828(9) 0.0311(5) Uani 1 1 d . . . . .
H11D H -0.057733 0.174075 0.574488 0.037 Uiso 1 1 calc R U . . .
C12D C 0.0149(3) 0.28093(13) 0.54315(8) 0.0229(4) Uani 1 1 d . . . . .
H12D H 0.018335 0.255135 0.515126 0.027 Uiso 1 1 calc R U . . .
C13D C 0.3204(3) 0.54481(14) 0.55850(8) 0.0231(4) Uani 1 1 d . . . . .
H13G H 0.336115 0.565046 0.588866 0.028 Uiso 1 1 calc R U . . .
H13H H 0.355818 0.589971 0.538535 0.028 Uiso 1 1 calc R U . . .
C14D C 0.4136(3) 0.46508(14) 0.55152(7) 0.0209(4) Uani 1 1 d . . . . .
C15D C 0.5528(3) 0.45093(18) 0.57326(9) 0.0307(5) Uani 1 1 d . . . . .
H15D H 0.586895 0.488503 0.595680 0.037 Uiso 1 1 calc R U . . .
C16D C 0.6404(3) 0.38146(18) 0.56175(10) 0.0341(6) Uani 1 1 d . . . . .
H16D H 0.736044 0.371243 0.575993 0.041 Uiso 1 1 calc R U . . .
C17D C 0.5878(3) 0.32687(17) 0.52929(9) 0.0294(5) Uani 1 1 d . . . . .
H17D H 0.647298 0.279576 0.520363 0.035 Uiso 1 1 calc R U . . .
C18D C 0.4460(3) 0.34328(14) 0.51025(8) 0.0219(4) Uani 1 1 d . . . . .
H18D H 0.407806 0.305202 0.488586 0.026 Uiso 1 1 calc R U . . .

loop_
_atom_site_aniso_label
_atom_site_aniso_U_11
_atom_site_aniso_U_22
_atom_site_aniso_U_33
_atom_site_aniso_U_23
_atom_site_aniso_U_13
_atom_site_aniso_U_12
N1 0.094(3) 0.065(2) 0.061(2) 0.0063(17) 0.0225(19) 0.040(2)
C1 0.0535(19) 0.0392(15) 0.0416(17) -0.0025(13) 0.0194(15) 0.0088(14)
C2 0.067(2) 0.0396(16) 0.057(2) 0.0146(15) 0.0243(18) 0.0106(16)
N2 0.0523(18) 0.0570(18) 0.068(2) 0.0211(16) 0.0081(16) -0.0018(15)
C3 0.0230(12) 0.0352(13) 0.0511(17) -0.0034(12) 0.0034(11) 0.0010(10)
C4 0.0309(16) 0.052(2) 0.106(3) 0.028(2) -0.0187(19) -0.0049(14)
N3 0.079(2) 0.066(2) 0.078(2) -0.0277(19) 0.027(2) -0.0390(19)
C5 0.0409(16) 0.0462(16) 0.0314(14) -0.0026(12) 0.0092(12) -0.0092(13)
C6 0.084(3) 0.0287(13) 0.0460(18) 0.0011(13) 0.0297(18) 0.0024(15)
N4 0.080(3) 0.093(3) 0.104(3) 0.054(3) -0.018(2) -0.043(2)
C7 0.0319(14) 0.0398(15) 0.060(2) 0.0091(14) -0.0070(14) -0.0083(12)
C8 0.0373(15) 0.0440(15) 0.0366(15) -0.0049(12) 0.0072(12) -0.0077(12)
Ni1A 0.01412(11) 0.01401(10) 0.01336(11) -0.00160(9) -0.00131(9) 0.00074(9)
Cl1A 0.0294(3) 0.0187(2) 0.0174(2) -0.00557(17) -0.00235(19) 0.00239(19)
Cl2A 0.0185(2) 0.0236(2) 0.0183(2) 0.00380(17) 0.00077(17) 0.00048(17)
N1A 0.0166(7) 0.0141(7) 0.0151(7) -0.0007(6) -0.0013(6) -0.0003(6)
N2A 0.0155(8) 0.0191(7) 0.0167(8) 0.0011(6) 0.0000(6) 0.0005(6)
N3A 0.0167(8) 0.0151(7) 0.0175(8) -0.0023(6) -0.0004(6) -0.0005(6)
N4A 0.0164(8) 0.0161(7) 0.0160(8) -0.0011(6) -0.0001(6) 0.0005(6)
C1A 0.0194(9) 0.0206(9) 0.0219(10) -0.0030(8) -0.0046(8) -0.0027(7)
C2A 0.0153(9) 0.0220(9) 0.0168(9) 0.0017(7) -0.0021(7) -0.0015(7)
C3A 0.0174(9) 0.0345(11) 0.0225(10) 0.0021(9) -0.0053(8) -0.0017(9)
C4A 0.0161(10) 0.0392(13) 0.0295(12) 0.0069(10) -0.0034(9) 0.0033(9)
C5A 0.0191(10) 0.0280(11) 0.0307(12) 0.0033(9) 0.0023(9) 0.0060(8)
C6A 0.0199(10) 0.0204(9) 0.0216(10) 0.0016(8) 0.0023(8) 0.0028(8)
C7A 0.0253(10) 0.0156(8) 0.0136(9) -0.0021(7) 0.0010(7) -0.0005(7)
C8A 0.0162(8) 0.0163(8) 0.0166(8) -0.0003(7) -0.0004(7) -0.0005(7)
C9A 0.0284(11) 0.0248(10) 0.0178(10) 0.0029(8) -0.0011(8) -0.0042(8)
C10A 0.0374(14) 0.0254(10) 0.0275(12) 0.0086(9) -0.0009(10) -0.0074(10)
C11A 0.0361(13) 0.0172(9) 0.0331(13) 0.0021(9) 0.0012(10) -0.0065(9)
C12A 0.0241(10) 0.0172(9) 0.0245(10) -0.0024(8) 0.0013(8) -0.0030(8)
C13A 0.0213(10) 0.0128(8) 0.0196(9) -0.0002(7) -0.0024(8) -0.0002(7)
C14A 0.0179(9) 0.0148(8) 0.0166(9) 0.0019(7) -0.0004(7) 0.0008(7)
C15A 0.0216(10) 0.0166(8) 0.0266(11) 0.0011(8) 0.0035(8) 0.0035(7)
C16A 0.0173(10) 0.0235(10) 0.0355(13) 0.0053(9) 0.0010(9) 0.0050(8)
C17A 0.0165(9) 0.0258(10) 0.0294(11) 0.0025(9) -0.0041(8) 0.0005(8)
C18A 0.0171(9) 0.0227(9) 0.0208(10) -0.0018(8) -0.0035(7) -0.0007(8)
Ni1B 0.01880(12) 0.01485(11) 0.01433(11) -0.00055(9) -0.00132(9) -0.00104(9)
Cl1B 0.0314(3) 0.0165(2) 0.0310(3) -0.0024(2) 0.0014(2) 0.0033(2)
Cl2B 0.0327(3) 0.0289(2) 0.0214(2) 0.0067(2) -0.0028(2) -0.0096(2)
N1B 0.0239(9) 0.0190(8) 0.0151(8) -0.0019(6) 0.0032(7) -0.0004(7)
N2B 0.0241(9) 0.0229(8) 0.0174(8) 0.0011(7) -0.0025(7) -0.0055(7)
N3B 0.0193(8) 0.0162(7) 0.0165(8) -0.0019(6) 0.0010(6) -0.0005(6)
N4B 0.0204(8) 0.0229(8) 0.0166(8) 0.0023(7) -0.0008(6) -0.0031(7)
C1B 0.0354(13) 0.0262(10) 0.0160(10) -0.0057(8) 0.0034(9) -0.0026(9)
C2B 0.0327(12) 0.0242(10) 0.0132(9) 0.0008(8) -0.0005(8) -0.0095(9)
C3B 0.0485(16) 0.0320(12) 0.0170(10) 0.0006(9) -0.0051(10) -0.0202(11)
C4B 0.0445(16) 0.0492(16) 0.0215(11) 0.0109(11) -0.0131(11) -0.0284(13)
C5B 0.0275(12) 0.0555(17) 0.0270(12) 0.0179(12) -0.0086(10) -0.0154(12)
C6B 0.0246(11) 0.0353(12) 0.0241(11) 0.0079(10) -0.0030(8) -0.0059(10)
C7B 0.0297(11) 0.0156(8) 0.0226(10) -0.0024(7) 0.0035(9) 0.0012(8)
C8B 0.0196(9) 0.0167(8) 0.0196(9) 0.0002(7) 0.0018(7) -0.0010(7)
C9B 0.0300(12) 0.0219(10) 0.0279(12) 0.0076(9) 0.0017(9) -0.0005(9)
C10B 0.0402(15) 0.0367(13) 0.0256(12) 0.0122(10) 0.0056(11) -0.0031(11)
C11B 0.0339(13) 0.0400(13) 0.0207(11) 0.0011(10) 0.0086(10) -0.0039(11)
C12B 0.0228(10) 0.0242(10) 0.0228(10) -0.0040(8) 0.0054(8) -0.0025(8)
C13B 0.0208(11) 0.0326(11) 0.0267(11) -0.0028(9) 0.0053(9) 0.0027(9)
C14B 0.0190(10) 0.0252(10) 0.0221(10) 0.0053(8) 0.0019(8) -0.0018(8)
C15B 0.0204(11) 0.0375(13) 0.0313(12) 0.0093(10) -0.0011(9) 0.0015(9)
C16B 0.0241(11) 0.0506(16) 0.0284(12) 0.0097(11) -0.0077(10) -0.0071(11)
C17B 0.0295(12) 0.0435(14) 0.0202(11) 0.0015(10) -0.0053(9) -0.0091(11)
C18B 0.0255(11) 0.0303(11) 0.0183(10) -0.0011(9) -0.0024(8) -0.0050(9)
Ni1C 0.01869(12) 0.01535(11) 0.01474(11) 0.00121(9) -0.00190(9) -0.00077(9)
Cl1C 0.0267(3) 0.0170(2) 0.0295(3) 0.00188(19) -0.0045(2) -0.00407(18)
Cl2C 0.0289(3) 0.0253(2) 0.0175(2) -0.00245(19) -0.00240(19) 0.0066(2)
N1C 0.0230(9) 0.0204(8) 0.0151(8) 0.0007(6) 0.0014(7) -0.0043(7)
N2C 0.0216(9) 0.0257(9) 0.0172(8) -0.0015(7) -0.0029(7) 0.0006(7)
N3C 0.0206(8) 0.0187(7) 0.0175(8) 0.0025(6) 0.0001(7) -0.0011(6)
N4C 0.0225(9) 0.0160(7) 0.0169(8) 0.0022(6) 0.0007(7) 0.0010(6)
C1C 0.0196(10) 0.0355(12) 0.0233(11) 0.0035(9) -0.0006(8) -0.0074(9)
C2C 0.0201(10) 0.0291(10) 0.0174(10) -0.0041(8) -0.0020(8) 0.0014(8)
C3C 0.0237(11) 0.0347(12) 0.0282(12) -0.0069(10) -0.0067(9) 0.0018(9)
C4C 0.0308(13) 0.0415(14) 0.0282(12) -0.0029(11) -0.0130(10) 0.0095(11)
C5C 0.0354(14) 0.0352(13) 0.0264(12) 0.0045(10) -0.0077(10) 0.0096(11)
C6C 0.0302(12) 0.0265(10) 0.0228(11) 0.0018(9) -0.0037(9) 0.0050(9)
C7C 0.0409(14) 0.0180(9) 0.0176(10) -0.0009(8) 0.0064(9) -0.0081(9)
C8C 0.0211(10) 0.0191(9) 0.0171(9) -0.0005(7) 0.0001(8) -0.0005(7)
C9C 0.0320(12) 0.0273(11) 0.0252(11) -0.0078(9) 0.0028(9) -0.0031(9)
C10C 0.0417(16) 0.0452(15) 0.0244(12) -0.0089(11) 0.0108(11) -0.0040(12)
C11C 0.0308(13) 0.0421(14) 0.0242(12) 0.0002(10) 0.0091(10) -0.0047(11)
C12C 0.0222(10) 0.0263(10) 0.0225(10) 0.0053(8) 0.0028(8) -0.0026(8)
C13C 0.0279(11) 0.0214(9) 0.0156(9) 0.0030(8) 0.0025(8) -0.0027(8)
C14C 0.0274(11) 0.0172(8) 0.0159(9) 0.0006(7) 0.0039(8) 0.0014(8)
C15C 0.0342(12) 0.0216(9) 0.0190(10) 0.0065(8) 0.0032(9) 0.0056(9)
C16C 0.0335(13) 0.0328(12) 0.0197(10) 0.0062(9) 0.0005(9) 0.0110(10)
C17C 0.0235(11) 0.0348(12) 0.0219(11) 0.0038(9) -0.0002(9) 0.0073(9)
C18C 0.0206(10) 0.0258(10) 0.0206(10) 0.0038(8) 0.0000(8) 0.0023(8)
Ni1D 0.01433(11) 0.01574(11) 0.01398(11) -0.00150(9) -0.00096(9) 0.00005(9)
Cl1D 0.0304(3) 0.0227(2) 0.0188(2) -0.00715(18) -0.0026(2) 0.0007(2)
Cl2D 0.0185(2) 0.0263(2) 0.0195(2) 0.00568(18) 0.00227(18) 0.00024(18)
N1D 0.0196(8) 0.0149(7) 0.0168(8) -0.0015(6) -0.0008(6) -0.0011(6)
N2D 0.0164(8) 0.0197(8) 0.0174(8) 0.0011(6) -0.0002(6) 0.0002(6)
N3D 0.0159(8) 0.0201(7) 0.0166(8) 0.0013(6) -0.0003(6) 0.0001(6)
N4D 0.0164(8) 0.0164(7) 0.0195(8) -0.0002(6) -0.0005(6) -0.0006(6)
C1D 0.0224(10) 0.0139(8) 0.0209(10) -0.0008(7) 0.0011(8) -0.0007(7)
C2D 0.0186(9) 0.0173(8) 0.0195(9) 0.0039(8) 0.0037(7) 0.0005(7)
C3D 0.0220(10) 0.0207(9) 0.0311(12) 0.0057(9) 0.0047(9) 0.0041(8)
C4D 0.0180(10) 0.0307(12) 0.0379(13) 0.0079(10) 0.0033(9) 0.0049(8)
C5D 0.0174(10) 0.0337(12) 0.0349(13) 0.0063(10) -0.0049(9) 0.0001(9)
C6D 0.0188(10) 0.0264(10) 0.0233(10) 0.0013(8) -0.0037(8) -0.0027(8)
C7D 0.0309(11) 0.0169(8) 0.0142(9) -0.0008(7) 0.0033(8) -0.0013(8)
C8D 0.0158(9) 0.0173(8) 0.0172(9) 0.0013(7) -0.0015(7) 0.0005(7)
C9D 0.0295(12) 0.0248(10) 0.0184(10) 0.0048(8) -0.0016(8) -0.0007(9)
C10D 0.0409(15) 0.0258(11) 0.0306(13) 0.0105(10) -0.0011(11) -0.0046(10)
C11D 0.0350(13) 0.0182(9) 0.0400(14) 0.0030(10) 0.0006(11) -0.0035(9)
C12D 0.0240(11) 0.0153(8) 0.0294(11) -0.0029(8) 0.0016(9) -0.0026(8)
C13D 0.0208(10) 0.0214(9) 0.0268(11) -0.0047(8) -0.0054(8) -0.0032(8)
C14D 0.0180(9) 0.0247(9) 0.0199(10) 0.0002(8) -0.0040(8) -0.0032(7)
C15D 0.0225(11) 0.0374(13) 0.0319(12) 0.0001(11) -0.0114(9) -0.0035(10)
C16D 0.0177(11) 0.0408(13) 0.0435(15) 0.0060(12) -0.0093(10) 0.0015(10)
C17D 0.0197(10) 0.0323(12) 0.0361(13) 0.0075(10) 0.0025(9) 0.0061(9)
C18D 0.0191(10) 0.0240(10) 0.0228(10) 0.0013(8) 0.0038(8) 0.0023(8)

loop_
_atom_type_symbol
_atom_type_description
_atom_type_scat_dispersion_real
_atom_type_scat_dispersion_imag
_atom_type_scat_source
C C 0.0033 0.0016 'International Tables Vol C Tables 4.2.6.8 and 6.1.1.4'
H H 0.0000 0.0000 'International Tables Vol C Tables 4.2.6.8 and 6.1.1.4'
N N 0.0061 0.0033 'International Tables Vol C Tables 4.2.6.8 and 6.1.1.4'
Cl Cl 0.1484 0.1585 'International Tables Vol C Tables 4.2.6.8 and 6.1.1.4'
Ni Ni 0.3393 1.1124 'International Tables Vol C Tables 4.2.6.8 and 6.1.1.4'

loop_
_geom_angle_atom_site_label_1
_geom_angle_atom_site_label_2
_geom_angle_atom_site_label_3
_geom_angle
_geom_angle_site_symmetry_1
_geom_angle_site_symmetry_3
_geom_angle_publ_flag
N1 C1 C2 178.9(4) . . ?
C1 C2 H2A 109.5 . . ?
C1 C2 H2B 109.5 . . ?
H2A C2 H2B 109.5 . . ?
C1 C2 H2C 109.5 . . ?
H2A C2 H2C 109.5 . . ?
H2B C2 H2C 109.5 . . ?
N2 C3 C4 178.9(3) . . ?
C3 C4 H4E 109.5 . . ?
C3 C4 H4F 109.5 . . ?
H4E C4 H4F 109.5 . . ?
C3 C4 H4G 109.5 . . ?
H4E C4 H4G 109.5 . . ?
H4F C4 H4G 109.5 . . ?
N3 C5 C6 177.1(5) . . ?
C5 C6 H6E 109.5 . . ?
C5 C6 H6F 109.5 . . ?
H6E C6 H6F 109.5 . . ?
C5 C6 H6G 109.5 . . ?
H6E C6 H6G 109.5 . . ?
H6F C6 H6G 109.5 . . ?
N4 C7 C8 179.7(4) . . ?
C7 C8 H8A 109.5 . . ?
C7 C8 H8B 109.5 . . ?
H8A C8 H8B 109.5 . . ?
C7 C8 H8C 109.5 . . ?
H8A C8 H8C 109.5 . . ?
H8B C8 H8C 109.5 . . ?
N4A Ni1A N2A 161.08(7) . . ?
N4A Ni1A N1A 79.89(6) . . ?
N2A Ni1A N1A 81.27(7) . . ?
N4A Ni1A N3A 92.50(7) . . ?
N2A Ni1A N3A 86.29(7) . . ?
N1A Ni1A N3A 81.12(6) . . ?
N4A Ni1A Cl1A 97.48(5) . . ?
N2A Ni1A Cl1A 101.44(5) . . ?
N1A Ni1A Cl1A 173.70(5) . . ?
N3A Ni1A Cl1A 93.33(5) . . ?
N4A Ni1A Cl2A 90.79(5) . . ?
N2A Ni1A Cl2A 87.96(5) . . ?
N1A Ni1A Cl2A 91.44(5) . . ?
N3A Ni1A Cl2A 171.20(5) . . ?
Cl1A Ni1A Cl2A 94.32(2) . . ?
C1A N1A C13A 113.17(16) . . ?
C1A N1A C7A 111.65(16) . . ?
C13A N1A C7A 110.05(16) . . ?
C1A N1A Ni1A 106.61(12) . . ?
C13A N1A Ni1A 104.72(11) . . ?
C7A N1A Ni1A 110.35(12) . . ?
C6A N2A C2A 118.89(18) . . ?
C6A N2A Ni1A 127.70(15) . . ?
C2A N2A Ni1A 113.36(14) . . ?
C8A N3A C12A 118.37(19) . . ?
C8A N3A Ni1A 114.08(13) . . ?
C12A N3A Ni1A 126.57(15) . . ?
C18A N4A C14A 119.15(18) . . ?
C18A N4A Ni1A 127.29(14) . . ?
C14A N4A Ni1A 113.42(13) . . ?
N1A C1A C2A 111.27(16) . . ?
N1A C1A H1A 109.4 . . ?
C2A C1A H1A 109.4 . . ?
N1A C1A H1B 109.4 . . ?
C2A C1A H1B 109.4 . . ?
H1A C1A H1B 108.0 . . ?
N2A C2A C3A 121.7(2) . . ?
N2A C2A C1A 116.50(17) . . ?
C3A C2A C1A 121.74(19) . . ?
C4A C3A C2A 119.2(2) . . ?
C4A C3A H3A 120.4 . . ?
C2A C3A H3A 120.4 . . ?
C3A C4A C5A 119.1(2) . . ?
C3A C4A H4A 120.5 . . ?
C5A C4A H4A 120.5 . . ?
C6A C5A C4A 118.6(2) . . ?
C6A C5A H5A 120.7 . . ?
C4A C5A H5A 120.7 . . ?
N2A C6A C5A 122.5(2) . . ?
N2A C6A H6A 118.7 . . ?
C5A C6A H6A 118.7 . . ?
N1A C7A C8A 113.37(17) . . ?
N1A C7A H7AA 108.9 . . ?
C8A C7A H7AA 108.9 . . ?
N1A C7A H7AB 108.9 . . ?
C8A C7A H7AB 108.9 . . ?
H7AA C7A H7AB 107.7 . . ?
N3A C8A C9A 122.54(19) . . ?
N3A C8A C7A 116.70(18) . . ?
C9A C8A C7A 120.66(19) . . ?
C10A C9A C8A 118.7(2) . . ?
C10A C9A H9A 120.7 . . ?
C8A C9A H9A 120.7 . . ?
C9A C10A C11A 119.5(2) . . ?
C9A C10A H10A 120.3 . . ?
C11A C10A H10A 120.3 . . ?
C12A C11A C10A 118.1(2) . . ?
C12A C11A H11A 121.0 . . ?
C10A C11A H11A 121.0 . . ?
N3A C12A C11A 122.8(2) . . ?
N3A C12A H12A 118.6 . . ?
C11A C12A H12A 118.6 . . ?
N1A C13A C14A 108.46(15) . . ?
N1A C13A H13A 110.0 . . ?
C14A C13A H13A 110.0 . . ?
N1A C13A H13B 110.0 . . ?
C14A C13A H13B 110.0 . . ?
H13A C13A H13B 108.4 . . ?
N4A C14A C15A 121.82(19) . . ?
N4A C14A C13A 115.50(17) . . ?
C15A C14A C13A 122.66(18) . . ?
C16A C15A C14A 118.7(2) . . ?
C16A C15A H15A 120.7 . . ?
C14A C15A H15A 120.7 . . ?
C17A C16A C15A 119.5(2) . . ?
C17A C16A H16A 120.3 . . ?
C15A C16A H16A 120.3 . . ?
C16A C17A C18A 118.7(2) . . ?
C16A C17A H17A 120.6 . . ?
C18A C17A H17A 120.6 . . ?
N4A C18A C17A 122.1(2) . . ?
N4A C18A H18A 119.0 . . ?
C17A C18A H18A 119.0 . . ?
N2B Ni1B N4B 161.44(8) . . ?
N2B Ni1B N1B 80.24(7) . . ?
N4B Ni1B N1B 81.22(7) . . ?
N2B Ni1B N3B 95.19(7) . . ?
N4B Ni1B N3B 82.60(7) . . ?
N1B Ni1B N3B 80.47(7) . . ?
N2B Ni1B Cl1B 98.65(6) . . ?
N4B Ni1B Cl1B 99.89(6) . . ?
N1B Ni1B Cl1B 174.67(5) . . ?
N3B Ni1B Cl1B 94.47(5) . . ?
N2B Ni1B Cl2B 89.43(5) . . ?
N4B Ni1B Cl2B 89.80(5) . . ?
N1B Ni1B Cl2B 90.36(5) . . ?
N3B Ni1B Cl2B 168.85(5) . . ?
Cl1B Ni1B Cl2B 94.85(2) . . ?
C1B N1B C13B 114.03(18) . . ?
C1B N1B C7B 109.16(18) . . ?
C13B N1B C7B 112.27(18) . . ?
C1B N1B Ni1B 105.24(14) . . ?
C13B N1B Ni1B 105.37(13) . . ?
C7B N1B Ni1B 110.46(13) . . ?
C6B N2B C2B 118.7(2) . . ?
C6B N2B Ni1B 127.24(17) . . ?
C2B N2B Ni1B 113.99(16) . . ?
C12B N3B C8B 118.03(19) . . ?
C12B N3B Ni1B 126.18(15) . . ?
C8B N3B Ni1B 113.48(14) . . ?
C18B N4B C14B 119.2(2) . . ?
C18B N4B Ni1B 126.46(16) . . ?
C14B N4B Ni1B 113.90(15) . . ?
N1B C1B C2B 109.28(18) . . ?
N1B C1B H1C 109.8 . . ?
C2B C1B H1C 109.8 . . ?
N1B C1B H1D 109.8 . . ?
C2B C1B H1D 109.8 . . ?
H1C C1B H1D 108.3 . . ?
N2B C2B C3B 121.9(3) . . ?
N2B C2B C1B 115.57(19) . . ?
C3B C2B C1B 122.5(2) . . ?
C4B C3B C2B 118.8(3) . . ?
C4B C3B H3B 120.6 . . ?
C2B C3B H3B 120.6 . . ?
C3B C4B C5B 119.8(2) . . ?
C3B C4B H4B 120.1 . . ?
C5B C4B H4B 120.1 . . ?
C4B C5B C6B 118.2(3) . . ?
C4B C5B H5B 120.9 . . ?
C6B C5B H5B 120.9 . . ?
N2B C6B C5B 122.6(3) . . ?
N2B C6B H6B 118.7 . . ?
C5B C6B H6B 118.7 . . ?
N1B C7B C8B 112.73(17) . . ?
N1B C7B H7C 109.0 . . ?
C8B C7B H7C 109.0 . . ?
N1B C7B H7D 109.0 . . ?
C8B C7B H7D 109.0 . . ?
H7C C7B H7D 107.8 . . ?
N3B C8B C9B 122.9(2) . . ?
N3B C8B C7B 116.18(18) . . ?
C9B C8B C7B 120.8(2) . . ?
C10B C9B C8B 118.4(2) . . ?
C10B C9B H9B 120.8 . . ?
C8B C9B H9B 120.8 . . ?
C9B C10B C11B 119.2(2) . . ?
C9B C10B H10B 120.4 . . ?
C11B C10B H10B 120.4 . . ?
C12B C11B C10B 118.7(2) . . ?
C12B C11B H11B 120.7 . . ?
C10B C11B H11B 120.7 . . ?
N3B C12B C11B 122.7(2) . . ?
N3B C12B H12B 118.6 . . ?
C11B C12B H12B 118.6 . . ?
N1B C13B C14B 110.80(18) . . ?
N1B C13B H13C 109.5 . . ?
C14B C13B H13C 109.5 . . ?
N1B C13B H13D 109.5 . . ?
C14B C13B H13D 109.5 . . ?
H13C C13B H13D 108.1 . . ?
N4B C14B C15B 121.4(2) . . ?
N4B C14B C13B 115.81(19) . . ?
C15B C14B C13B 122.8(2) . . ?
C14B C15B C16B 119.1(2) . . ?
C14B C15B H15B 120.5 . . ?
C16B C15B H15B 120.5 . . ?
C17B C16B C15B 119.3(2) . . ?
C17B C16B H16B 120.4 . . ?
C15B C16B H16B 120.4 . . ?
C16B C17B C18B 118.5(2) . . ?
C16B C17B H17B 120.8 . . ?
C18B C17B H17B 120.8 . . ?
N4B C18B C17B 122.5(2) . . ?
N4B C18B H18B 118.8 . . ?
C17B C18B H18B 118.8 . . ?
N2C Ni1C N4C 160.90(7) . . ?
N2C Ni1C N3C 84.83(7) . . ?
N4C Ni1C N3C 92.41(7) . . ?
N2C Ni1C N1C 81.90(7) . . ?
N4C Ni1C N1C 79.00(7) . . ?
N3C Ni1C N1C 81.30(7) . . ?
N2C Ni1C Cl1C 99.59(6) . . ?
N4C Ni1C Cl1C 99.48(5) . . ?
N3C Ni1C Cl1C 94.81(5) . . ?
N1C Ni1C Cl1C 175.72(6) . . ?
N2C Ni1C Cl2C 89.44(6) . . ?
N4C Ni1C Cl2C 90.45(5) . . ?
N3C Ni1C Cl2C 170.30(5) . . ?
N1C Ni1C Cl2C 90.16(5) . . ?
Cl1C Ni1C Cl2C 93.86(2) . . ?
C13C N1C C1C 113.33(18) . . ?
C13C N1C C7C 110.07(17) . . ?
C1C N1C C7C 112.50(18) . . ?
C13C N1C Ni1C 105.75(13) . . ?
C1C N1C Ni1C 104.65(14) . . ?
C7C N1C Ni1C 110.17(13) . . ?
C6C N2C C2C 119.2(2) . . ?
C6C N2C Ni1C 127.01(17) . . ?
C2C N2C Ni1C 113.21(15) . . ?
C12C N3C C8C 118.6(2) . . ?
C12C N3C Ni1C 125.69(15) . . ?
C8C N3C Ni1C 114.96(15) . . ?
C18C N4C C14C 119.11(19) . . ?
C18C N4C Ni1C 126.84(14) . . ?
C14C N4C Ni1C 114.04(15) . . ?
N1C C1C C2C 111.11(18) . . ?
N1C C1C H1E 109.4 . . ?
C2C C1C H1E 109.4 . . ?
N1C C1C H1F 109.4 . . ?
C2C C1C H1F 109.4 . . ?
H1E C1C H1F 108.0 . . ?
N2C C2C C3C 121.5(2) . . ?
N2C C2C C1C 115.90(19) . . ?
C3C C2C C1C 122.6(2) . . ?
C2C C3C C4C 118.9(2) . . ?
C2C C3C H3C 120.6 . . ?
C4C C3C H3C 120.6 . . ?
C5C C4C C3C 119.9(2) . . ?
C5C C4C H4C 120.1 . . ?
C3C C4C H4C 120.1 . . ?
C4C C5C C6C 118.1(2) . . ?
C4C C5C H5C 121.0 . . ?
C6C C5C H5C 121.0 . . ?
N2C C6C C5C 122.5(2) . . ?
N2C C6C H6C 118.8 . . ?
C5C C6C H6C 118.8 . . ?
N1C C7C C8C 113.74(18) . . ?
N1C C7C H7E 108.8 . . ?
C8C C7C H7E 108.8 . . ?
N1C C7C H7F 108.8 . . ?
C8C C7C H7F 108.8 . . ?
H7E C7C H7F 107.7 . . ?
N3C C8C C9C 122.3(2) . . ?
N3C C8C C7C 117.25(19) . . ?
C9C C8C C7C 120.5(2) . . ?
C10C C9C C8C 118.7(2) . . ?
C10C C9C H9C 120.6 . . ?
C8C C9C H9C 120.6 . . ?
C9C C10C C11C 119.6(2) . . ?
C9C C10C H10C 120.2 . . ?
C11C C10C H10C 120.2 . . ?
C10C C11C C12C 118.3(2) . . ?
C10C C11C H11C 120.8 . . ?
C12C C11C H11C 120.8 . . ?
N3C C12C C11C 122.4(2) . . ?
N3C C12C H12C 118.8 . . ?
C11C C12C H12C 118.8 . . ?
N1C C13C C14C 109.23(17) . . ?
N1C C13C H13E 109.8 . . ?
C14C C13C H13E 109.8 . . ?
N1C C13C H13F 109.8 . . ?
C14C C13C H13F 109.8 . . ?
H13E C13C H13F 108.3 . . ?
N4C C14C C15C 121.4(2) . . ?
N4C C14C C13C 115.82(19) . . ?
C15C C14C C13C 122.8(2) . . ?
C14C C15C C16C 119.0(2) . . ?
C14C C15C H15C 120.5 . . ?
C16C C15C H15C 120.5 . . ?
C17C C16C C15C 119.5(2) . . ?
C17C C16C H16C 120.2 . . ?
C15C C16C H16C 120.2 . . ?
C16C C17C C18C 118.4(2) . . ?
C16C C17C H17C 120.8 . . ?
C18C C17C H17C 120.8 . . ?
N4C C18C C17C 122.5(2) . . ?
N4C C18C H18C 118.8 . . ?
C17C C18C H18C 118.8 . . ?
N2D Ni1D N3D 161.62(7) . . ?
N2D Ni1D N4D 91.26(7) . . ?
N3D Ni1D N4D 87.96(7) . . ?
N2D Ni1D N1D 80.40(7) . . ?
N3D Ni1D N1D 81.36(7) . . ?
N4D Ni1D N1D 80.76(7) . . ?
N2D Ni1D Cl1D 98.56(5) . . ?
N3D Ni1D Cl1D 99.81(5) . . ?
N4D Ni1D Cl1D 94.02(5) . . ?
N1D Ni1D Cl1D 174.63(5) . . ?
N2D Ni1D Cl2D 90.89(5) . . ?
N3D Ni1D Cl2D 87.34(5) . . ?
N4D Ni1D Cl2D 171.30(5) . . ?
N1D Ni1D Cl2D 91.29(5) . . ?
Cl1D Ni1D Cl2D 93.99(2) . . ?
C13D N1D C7D 111.66(17) . . ?
C13D N1D C1D 113.71(16) . . ?
C7D N1D C1D 110.40(17) . . ?
C13D N1D Ni1D 105.85(13) . . ?
C7D N1D Ni1D 110.98(12) . . ?
C1D N1D Ni1D 103.86(12) . . ?
C6D N2D C2D 118.94(18) . . ?
C6D N2D Ni1D 127.46(15) . . ?
C2D N2D Ni1D 113.51(14) . . ?
C18D N3D C14D 118.99(19) . . ?
C18D N3D Ni1D 127.31(15) . . ?
C14D N3D Ni1D 113.67(14) . . ?
C8D N4D C12D 118.39(19) . . ?
C8D N4D Ni1D 115.11(14) . . ?
C12D N4D Ni1D 126.22(16) . . ?
N1D C1D C2D 109.21(16) . . ?
N1D C1D H1G 109.8 . . ?
C2D C1D H1G 109.8 . . ?
N1D C1D H1H 109.8 . . ?
C2D C1D H1H 109.8 . . ?
H1G C1D H1H 108.3 . . ?
N2D C2D C3D 121.5(2) . . ?
N2D C2D C1D 115.45(18) . . ?
C3D C2D C1D 123.0(2) . . ?
C4D C3D C2D 119.0(2) . . ?
C4D C3D H3D 120.5 . . ?
C2D C3D H3D 120.5 . . ?
C5D C4D C3D 119.4(2) . . ?
C5D C4D H4D 120.3 . . ?
C3D C4D H4D 120.3 . . ?
C4D C5D C6D 118.7(2) . . ?
C4D C5D H5D 120.6 . . ?
C6D C5D H5D 120.6 . . ?
N2D C6D C5D 122.4(2) . . ?
N2D C6D H6D 118.8 . . ?
C5D C6D H6D 118.8 . . ?
N1D C7D C8D 113.56(17) . . ?
N1D C7D H7G 108.9 . . ?
C8D C7D H7G 108.9 . . ?
N1D C7D H7H 108.9 . . ?
C8D C7D H7H 108.9 . . ?
H7G C7D H7H 107.7 . . ?
N4D C8D C9D 122.62(19) . . ?
N4D C8D C7D 117.63(18) . . ?
C9D C8D C7D 119.61(19) . . ?
C8D C9D C10D 118.2(2) . . ?
C8D C9D H9D 120.9 . . ?
C10D C9D H9D 120.9 . . ?
C11D C10D C9D 119.7(2) . . ?
C11D C10D H10D 120.2 . . ?
C9D C10D H10D 120.2 . . ?
C10D C11D C12D 118.3(2) . . ?
C10D C11D H11D 120.9 . . ?
C12D C11D H11D 120.9 . . ?
N4D C12D C11D 122.8(2) . . ?
N4D C12D H12D 118.6 . . ?
C11D C12D H12D 118.6 . . ?
N1D C13D C14D 111.06(17) . . ?
N1D C13D H13G 109.4 . . ?
C14D C13D H13G 109.4 . . ?
N1D C13D H13H 109.4 . . ?
C14D C13D H13H 109.4 . . ?
H13G C13D H13H 108.0 . . ?
N3D C14D C15D 121.3(2) . . ?
N3D C14D C13D 116.40(18) . . ?
C15D C14D C13D 122.2(2) . . ?
C16D C15D C14D 119.1(2) . . ?
C16D C15D H15D 120.4 . . ?
C14D C15D H15D 120.4 . . ?
C15D C16D C17D 119.6(2) . . ?
C15D C16D H16D 120.2 . . ?
C17D C16D H16D 120.2 . . ?
C18D C17D C16D 118.0(2) . . ?
C18D C17D H17D 121.0 . . ?
C16D C17D H17D 121.0 . . ?
N3D C18D C17D 122.9(2) . . ?
N3D C18D H18D 118.6 . . ?
C17D C18D H18D 118.6 . . ?

loop_
_geom_bond_atom_site_label_1
_geom_bond_atom_site_label_2
_geom_bond_distance
_geom_bond_site_symmetry_2
_geom_bond_publ_flag
N1 C1 1.139(5) . ?
C1 C2 1.447(5) . ?
C2 H2A 0.9800 . ?
C2 H2B 0.9800 . ?
C2 H2C 0.9800 . ?
N2 C3 1.130(4) . ?
C3 C4 1.433(5) . ?
C4 H4E 0.9800 . ?
C4 H4F 0.9800 . ?
C4 H4G 0.9800 . ?
N3 C5 1.138(4) . ?
C5 C6 1.449(4) . ?
C6 H6E 0.9800 . ?
C6 H6F 0.9800 . ?
C6 H6G 0.9800 . ?
N4 C7 1.123(5) . ?
C7 C8 1.435(4) . ?
C8 H8A 0.9800 . ?
C8 H8B 0.9800 . ?
C8 H8C 0.9800 . ?
Ni1A N4A 2.0719(17) . ?
Ni1A N2A 2.0864(17) . ?
Ni1A N1A 2.1144(16) . ?
Ni1A N3A 2.1211(18) . ?
Ni1A Cl1A 2.3577(5) . ?
Ni1A Cl2A 2.4593(6) . ?
N1A C1A 1.481(3) . ?
N1A C13A 1.483(3) . ?
N1A C7A 1.484(3) . ?
N2A C6A 1.343(3) . ?
N2A C2A 1.343(3) . ?
N3A C8A 1.338(3) . ?
N3A C12A 1.344(3) . ?
N4A C18A 1.342(3) . ?
N4A C14A 1.345(3) . ?
C1A C2A 1.510(3) . ?
C1A H1A 0.9900 . ?
C1A H1B 0.9900 . ?
C2A C3A 1.392(3) . ?
C3A C4A 1.383(4) . ?
C3A H3A 0.9500 . ?
C4A C5A 1.388(4) . ?
C4A H4A 0.9500 . ?
C5A C6A 1.385(3) . ?
C5A H5A 0.9500 . ?
C6A H6A 0.9500 . ?
C7A C8A 1.506(3) . ?
C7A H7AA 0.9900 . ?
C7A H7AB 0.9900 . ?
C8A C9A 1.385(3) . ?
C9A C10A 1.384(3) . ?
C9A H9A 0.9500 . ?
C10A C11A 1.388(4) . ?
C10A H10A 0.9500 . ?
C11A C12A 1.386(3) . ?
C11A H11A 0.9500 . ?
C12A H12A 0.9500 . ?
C13A C14A 1.511(3) . ?
C13A H13A 0.9900 . ?
C13A H13B 0.9900 . ?
C14A C15A 1.394(3) . ?
C15A C16A 1.387(3) . ?
C15A H15A 0.9500 . ?
C16A C17A 1.381(3) . ?
C16A H16A 0.9500 . ?
C17A C18A 1.392(3) . ?
C17A H17A 0.9500 . ?
C18A H18A 0.9500 . ?
Ni1B N2B 2.0569(19) . ?
Ni1B N4B 2.0641(18) . ?
Ni1B N1B 2.1236(18) . ?
Ni1B N3B 2.1425(18) . ?
Ni1B Cl1B 2.3640(6) . ?
Ni1B Cl2B 2.4719(6) . ?
N1B C1B 1.478(3) . ?
N1B C13B 1.483(3) . ?
N1B C7B 1.483(3) . ?
N2B C6B 1.335(3) . ?
N2B C2B 1.348(3) . ?
N3B C12B 1.339(3) . ?
N3B C8B 1.344(3) . ?
N4B C18B 1.340(3) . ?
N4B C14B 1.344(3) . ?
C1B C2B 1.511(4) . ?
C1B H1C 0.9900 . ?
C1B H1D 0.9900 . ?
C2B C3B 1.387(3) . ?
C3B C4B 1.378(4) . ?
C3B H3B 0.9500 . ?
C4B C5B 1.381(5) . ?
C4B H4B 0.9500 . ?
C5B C6B 1.392(3) . ?
C5B H5B 0.9500 . ?
C6B H6B 0.9500 . ?
C7B C8B 1.503(3) . ?
C7B H7C 0.9900 . ?
C7B H7D 0.9900 . ?
C8B C9B 1.385(3) . ?
C9B C10B 1.384(4) . ?
C9B H9B 0.9500 . ?
C10B C11B 1.386(4) . ?
C10B H10B 0.9500 . ?
C11B C12B 1.384(3) . ?
C11B H11B 0.9500 . ?
C12B H12B 0.9500 . ?
C13B C14B 1.515(3) . ?
C13B H13C 0.9900 . ?
C13B H13D 0.9900 . ?
C14B C15B 1.391(3) . ?
C15B C16B 1.392(4) . ?
C15B H15B 0.9500 . ?
C16B C17B 1.380(4) . ?
C16B H16B 0.9500 . ?
C17B C18B 1.389(3) . ?
C17B H17B 0.9500 . ?
C18B H18B 0.9500 . ?
Ni1C N2C 2.0616(19) . ?
Ni1C N4C 2.0766(18) . ?
Ni1C N3C 2.0958(19) . ?
Ni1C N1C 2.1257(18) . ?
Ni1C Cl1C 2.3701(6) . ?
Ni1C Cl2C 2.4554(6) . ?
N1C C13C 1.480(3) . ?
N1C C1C 1.481(3) . ?
N1C C7C 1.486(3) . ?
N2C C6C 1.342(3) . ?
N2C C2C 1.346(3) . ?
N3C C12C 1.338(3) . ?
N3C C8C 1.344(3) . ?
N4C C18C 1.344(3) . ?
N4C C14C 1.347(3) . ?
C1C C2C 1.510(3) . ?
C1C H1E 0.9900 . ?
C1C H1F 0.9900 . ?
C2C C3C 1.386(3) . ?
C3C C4C 1.387(4) . ?
C3C H3C 0.9500 . ?
C4C C5C 1.380(4) . ?
C4C H4C 0.9500 . ?
C5C C6C 1.388(3) . ?
C5C H5C 0.9500 . ?
C6C H6C 0.9500 . ?
C7C C8C 1.502(3) . ?
C7C H7E 0.9900 . ?
C7C H7F 0.9900 . ?
C8C C9C 1.386(3) . ?
C9C C10C 1.376(4) . ?
C9C H9C 0.9500 . ?
C10C C11C 1.386(4) . ?
C10C H10C 0.9500 . ?
C11C C12C 1.389(3) . ?
C11C H11C 0.9500 . ?
C12C H12C 0.9500 . ?
C13C C14C 1.513(3) . ?
C13C H13E 0.9900 . ?
C13C H13F 0.9900 . ?
C14C C15C 1.390(3) . ?
C15C C16C 1.391(4) . ?
C15C H15C 0.9500 . ?
C16C C17C 1.377(4) . ?
C16C H16C 0.9500 . ?
C17C C18C 1.388(3) . ?
C17C H17C 0.9500 . ?
C18C H18C 0.9500 . ?
Ni1D N2D 2.0633(17) . ?
Ni1D N3D 2.0649(18) . ?
Ni1D N4D 2.1134(18) . ?
Ni1D N1D 2.1329(17) . ?
Ni1D Cl1D 2.3620(6) . ?
Ni1D Cl2D 2.4491(6) . ?
N1D C13D 1.475(3) . ?
N1D C7D 1.486(3) . ?
N1D C1D 1.486(3) . ?
N2D C6D 1.344(3) . ?
N2D C2D 1.349(3) . ?
N3D C18D 1.342(3) . ?
N3D C14D 1.344(3) . ?
N4D C8D 1.338(3) . ?
N4D C12D 1.345(3) . ?
C1D C2D 1.512(3) . ?
C1D H1G 0.9900 . ?
C1D H1H 0.9900 . ?
C2D C3D 1.393(3) . ?
C3D C4D 1.384(4) . ?
C3D H3D 0.9500 . ?
C4D C5D 1.382(4) . ?
C4D H4D 0.9500 . ?
C5D C6D 1.384(3) . ?
C5D H5D 0.9500 . ?
C6D H6D 0.9500 . ?
C7D C8D 1.508(3) . ?
C7D H7G 0.9900 . ?
C7D H7H 0.9900 . ?
C8D C9D 1.389(3) . ?
C9D C10D 1.390(3) . ?
C9D H9D 0.9500 . ?
C10D C11D 1.381(4) . ?
C10D H10D 0.9500 . ?
C11D C12D 1.384(3) . ?
C11D H11D 0.9500 . ?
C12D H12D 0.9500 . ?
C13D C14D 1.512(3) . ?
C13D H13G 0.9900 . ?
C13D H13H 0.9900 . ?
C14D C15D 1.394(3) . ?
C15D C16D 1.383(4) . ?
C15D H15D 0.9500 . ?
C16D C17D 1.386(4) . ?
C16D H16D 0.9500 . ?
C17D C18D 1.385(3) . ?
C17D H17D 0.9500 . ?
C18D H18D 0.9500 . ?

loop_
_geom_torsion_atom_site_label_1
_geom_torsion_atom_site_label_2
_geom_torsion_atom_site_label_3
_geom_torsion_atom_site_label_4
_geom_torsion
_geom_torsion_site_symmetry_1
_geom_torsion_site_symmetry_2
_geom_torsion_site_symmetry_3
_geom_torsion_site_symmetry_4
_geom_torsion_publ_flag
C13A N1A C1A C2A -150.13(17) . . . . ?
C7A N1A C1A C2A 85.0(2) . . . . ?
Ni1A N1A C1A C2A -35.54(19) . . . . ?
C6A N2A C2A C3A -1.8(3) . . . . ?
Ni1A N2A C2A C3A 175.72(17) . . . . ?
C6A N2A C2A C1A 174.78(19) . . . . ?
Ni1A N2A C2A C1A -7.7(2) . . . . ?
N1A C1A C2A N2A 30.1(3) . . . . ?
N1A C1A C2A C3A -153.3(2) . . . . ?
N2A C2A C3A C4A 2.3(3) . . . . ?
C1A C2A C3A C4A -174.0(2) . . . . ?
C2A C3A C4A C5A -1.2(4) . . . . ?
C3A C4A C5A C6A -0.3(4) . . . . ?
C2A N2A C6A C5A 0.1(3) . . . . ?
Ni1A N2A C6A C5A -176.96(17) . . . . ?
C4A C5A C6A N2A 0.9(3) . . . . ?
C1A N1A C7A C8A -98.9(2) . . . . ?
C13A N1A C7A C8A 134.53(18) . . . . ?
Ni1A N1A C7A C8A 19.4(2) . . . . ?
C12A N3A C8A C9A 2.0(3) . . . . ?
Ni1A N3A C8A C9A -167.38(17) . . . . ?
C12A N3A C8A C7A -174.30(19) . . . . ?
Ni1A N3A C8A C7A 16.3(2) . . . . ?
N1A C7A C8A N3A -24.3(3) . . . . ?
N1A C7A C8A C9A 159.28(19) . . . . ?
N3A C8A C9A C10A -2.0(4) . . . . ?
C7A C8A C9A C10A 174.2(2) . . . . ?
C8A C9A C10A C11A -0.1(4) . . . . ?
C9A C10A C11A C12A 1.9(4) . . . . ?
C8A N3A C12A C11A 0.0(3) . . . . ?
Ni1A N3A C12A C11A 167.91(18) . . . . ?
C10A C11A C12A N3A -1.9(4) . . . . ?
C1A N1A C13A C14A 160.41(17) . . . . ?
C7A N1A C13A C14A -73.9(2) . . . . ?
Ni1A N1A C13A C14A 44.69(18) . . . . ?
C18A N4A C14A C15A 1.0(3) . . . . ?
Ni1A N4A C14A C15A -175.03(16) . . . . ?
C18A N4A C14A C13A -177.70(19) . . . . ?
Ni1A N4A C14A C13A 6.3(2) . . . . ?
N1A C13A C14A N4A -35.5(2) . . . . ?
N1A C13A C14A C15A 145.9(2) . . . . ?
N4A C14A C15A C16A -1.5(3) . . . . ?
C13A C14A C15A C16A 177.1(2) . . . . ?
C14A C15A C16A C17A 1.1(3) . . . . ?
C15A C16A C17A C18A -0.3(3) . . . . ?
C14A N4A C18A C17A -0.1(3) . . . . ?
Ni1A N4A C18A C17A 175.28(16) . . . . ?
C16A C17A C18A N4A -0.2(3) . . . . ?
C13B N1B C1B C2B 156.80(19) . . . . ?
C7B N1B C1B C2B -76.7(2) . . . . ?
Ni1B N1B C1B C2B 41.8(2) . . . . ?
C6B N2B C2B C3B 2.2(3) . . . . ?
Ni1B N2B C2B C3B -175.99(18) . . . . ?
C6B N2B C2B C1B -175.6(2) . . . . ?
Ni1B N2B C2B C1B 6.2(2) . . . . ?
N1B C1B C2B N2B -33.6(3) . . . . ?
N1B C1B C2B C3B 148.6(2) . . . . ?
N2B C2B C3B C4B -2.5(4) . . . . ?
C1B C2B C3B C4B 175.2(2) . . . . ?
C2B C3B C4B C5B 0.7(4) . . . . ?
C3B C4B C5B C6B 1.2(4) . . . . ?
C2B N2B C6B C5B -0.2(3) . . . . ?
Ni1B N2B C6B C5B 177.74(18) . . . . ?
C4B C5B C6B N2B -1.5(4) . . . . ?
C1B N1B C7B C8B 138.7(2) . . . . ?
C13B N1B C7B C8B -93.9(2) . . . . ?
Ni1B N1B C7B C8B 23.4(2) . . . . ?
C12B N3B C8B C9B 1.3(3) . . . . ?
Ni1B N3B C8B C9B -162.55(18) . . . . ?
C12B N3B C8B C7B -175.3(2) . . . . ?
Ni1B N3B C8B C7B 20.8(2) . . . . ?
N1B C7B C8B N3B -30.1(3) . . . . ?
N1B C7B C8B C9B 153.2(2) . . . . ?
N3B C8B C9B C10B -0.9(4) . . . . ?
C7B C8B C9B C10B 175.6(2) . . . . ?
C8B C9B C10B C11B -0.2(4) . . . . ?
C9B C10B C11B C12B 0.8(4) . . . . ?
C8B N3B C12B C11B -0.6(3) . . . . ?
Ni1B N3B C12B C11B 160.91(19) . . . . ?
C10B C11B C12B N3B -0.4(4) . . . . ?
C1B N1B C13B C14B -153.10(19) . . . . ?
C7B N1B C13B C14B 82.1(2) . . . . ?
Ni1B N1B C13B C14B -38.2(2) . . . . ?
C18B N4B C14B C15B 1.4(3) . . . . ?
Ni1B N4B C14B C15B 174.56(18) . . . . ?
C18B N4B C14B C13B 179.8(2) . . . . ?
Ni1B N4B C14B C13B -7.0(2) . . . . ?
N1B C13B C14B N4B 31.8(3) . . . . ?
N1B C13B C14B C15B -149.9(2) . . . . ?
N4B C14B C15B C16B -2.1(4) . . . . ?
C13B C14B C15B C16B 179.6(2) . . . . ?
C14B C15B C16B C17B 1.2(4) . . . . ?
C15B C16B C17B C18B 0.3(4) . . . . ?
C14B N4B C18B C17B 0.2(3) . . . . ?
Ni1B N4B C18B C17B -171.98(18) . . . . ?
C16B C17B C18B N4B -1.1(4) . . . . ?
C13C N1C C1C C2C -153.24(19) . . . . ?
C7C N1C C1C C2C 81.1(2) . . . . ?
Ni1C N1C C1C C2C -38.5(2) . . . . ?
C6C N2C C2C C3C 0.6(3) . . . . ?
Ni1C N2C C2C C3C 172.39(18) . . . . ?
C6C N2C C2C C1C 178.3(2) . . . . ?
Ni1C N2C C2C C1C -9.9(2) . . . . ?
N1C C1C C2C N2C 34.2(3) . . . . ?
N1C C1C C2C C3C -148.1(2) . . . . ?
N2C C2C C3C C4C -1.4(4) . . . . ?
C1C C2C C3C C4C -179.0(2) . . . . ?
C2C C3C C4C C5C 1.2(4) . . . . ?
C3C C4C C5C C6C 0.0(4) . . . . ?
C2C N2C C6C C5C 0.6(4) . . . . ?
Ni1C N2C C6C C5C -169.97(19) . . . . ?
C4C C5C C6C N2C -0.9(4) . . . . ?
C13C N1C C7C C8C 132.4(2) . . . . ?
C1C N1C C7C C8C -100.1(2) . . . . ?
Ni1C N1C C7C C8C 16.2(2) . . . . ?
C12C N3C C8C C9C -0.8(3) . . . . ?
Ni1C N3C C8C C9C -171.56(18) . . . . ?
C12C N3C C8C C7C -178.9(2) . . . . ?
Ni1C N3C C8C C7C 10.3(3) . . . . ?
N1C C7C C8C N3C -18.1(3) . . . . ?
N1C C7C C8C C9C 163.8(2) . . . . ?
N3C C8C C9C C10C 1.9(4) . . . . ?
C7C C8C C9C C10C 180.0(2) . . . . ?
C8C C9C C10C C11C -1.6(4) . . . . ?
C9C C10C C11C C12C 0.2(4) . . . . ?
C8C N3C C12C C11C -0.6(3) . . . . ?
Ni1C N3C C12C C11C 168.99(19) . . . . ?
C10C C11C C12C N3C 1.0(4) . . . . ?
C1C N1C C13C C14C 155.94(18) . . . . ?
C7C N1C C13C C14C -77.1(2) . . . . ?
Ni1C N1C C13C C14C 41.88(19) . . . . ?
C18C N4C C14C C15C -1.1(3) . . . . ?
Ni1C N4C C14C C15C 177.82(17) . . . . ?
C18C N4C C14C C13C -179.47(19) . . . . ?
Ni1C N4C C14C C13C -0.6(2) . . . . ?
N1C C13C C14C N4C -28.8(3) . . . . ?
N1C C13C C14C C15C 152.8(2) . . . . ?
N4C C14C C15C C16C 0.2(3) . . . . ?
C13C C14C C15C C16C 178.5(2) . . . . ?
C14C C15C C16C C17C 0.9(4) . . . . ?
C15C C16C C17C C18C -1.1(4) . . . . ?
C14C N4C C18C C17C 0.8(3) . . . . ?
Ni1C N4C C18C C17C -177.92(17) . . . . ?
C16C C17C C18C N4C 0.3(4) . . . . ?
C13D N1D C1D C2D 158.62(17) . . . . ?
C7D N1D C1D C2D -75.0(2) . . . . ?
Ni1D N1D C1D C2D 44.06(18) . . . . ?
C6D N2D C2D C3D 0.6(3) . . . . ?
Ni1D N2D C2D C3D -176.27(16) . . . . ?
C6D N2D C2D C1D -176.53(19) . . . . ?
Ni1D N2D C2D C1D 6.6(2) . . . . ?
N1D C1D C2D N2D -35.7(2) . . . . ?
N1D C1D C2D C3D 147.2(2) . . . . ?
N2D C2D C3D C4D -1.3(3) . . . . ?
C1D C2D C3D C4D 175.6(2) . . . . ?
C2D C3D C4D C5D 1.1(4) . . . . ?
C3D C4D C5D C6D -0.3(4) . . . . ?
C2D N2D C6D C5D 0.3(3) . . . . ?
Ni1D N2D C6D C5D 176.65(18) . . . . ?
C4D C5D C6D N2D -0.4(4) . . . . ?
C13D N1D C7D C8D -104.4(2) . . . . ?
C1D N1D C7D C8D 128.07(19) . . . . ?
Ni1D N1D C7D C8D 13.5(2) . . . . ?
C12D N4D C8D C9D 0.4(3) . . . . ?
Ni1D N4D C8D C9D -173.91(17) . . . . ?
C12D N4D C8D C7D -175.4(2) . . . . ?
Ni1D N4D C8D C7D 10.3(2) . . . . ?
N1D C7D C8D N4D -16.1(3) . . . . ?
N1D C7D C8D C9D 167.96(19) . . . . ?
N4D C8D C9D C10D -0.3(4) . . . . ?
C7D C8D C9D C10D 175.4(2) . . . . ?
C8D C9D C10D C11D -0.2(4) . . . . ?
C9D C10D C11D C12D 0.6(4) . . . . ?
C8D N4D C12D C11D 0.0(3) . . . . ?
Ni1D N4D C12D C11D 173.63(18) . . . . ?
C10D C11D C12D N4D -0.5(4) . . . . ?
C7D N1D C13D C14D 84.6(2) . . . . ?
C1D N1D C13D C14D -149.70(18) . . . . ?
Ni1D N1D C13D C14D -36.3(2) . . . . ?
C18D N3D C14D C15D -2.8(3) . . . . ?
Ni1D N3D C14D C15D 175.42(19) . . . . ?
C18D N3D C14D C13D 173.2(2) . . . . ?
Ni1D N3D C14D C13D -8.6(2) . . . . ?
N1D C13D C14D N3D 31.6(3) . . . . ?
N1D C13D C14D C15D -152.5(2) . . . . ?
N3D C14D C15D C16D 3.0(4) . . . . ?
C13D C14D C15D C16D -172.7(2) . . . . ?
C14D C15D C16D C17D -0.7(4) . . . . ?
C15D C16D C17D C18D -1.6(4) . . . . ?
C14D N3D C18D C17D 0.3(3) . . . . ?
Ni1D N3D C18D C17D -177.58(18) . . . . ?
C16D C17D C18D N3D 1.8(4) . . . . ?
